data_1549665
loop_
_publ_author_name
'El Ghayati, Lhoussaine'
'Ramli, Youssef'
'Moussaif, Ahmed'
'Koubachi, Jamal'
'Taha, Mohamed Labd'
'Essassi, El Mokhtar'
'Mague, Joel T.'

_publ_section_title
;
 2-Methyl-4-(pyridin-2-yl)-3<i>H</i>-1,5-benzodiazepine
;
_journal_coeditor_code VM4036
_journal_issue 7
_journal_name_full IUCrData
_journal_page_first x180953
_journal_paper_doi 10.1107/S2414314618009537
_journal_volume 3
_journal_year 2018
_chemical_formula_iupac 'C15 H13 N3'
_chemical_formula_moiety 'C15 H13 N3'
_chemical_formula_sum 'C15 H13 N3'
_chemical_formula_weight 235.28
_chemical_name_systematic
;
2-Methyl-4-(pyridin-2-yl)-3<i>H</i>-1,5-benzodiazepine
;
_space_group_crystal_system monoclinic
_space_group_IT_number 14
_space_group_name_Hall '-P 2yn'
_space_group_name_H-M_alt 'P 1 21/n 1'
_symmetry_space_group_name_Hall '-P 2yn'
_symmetry_space_group_name_H-M 'P 1 21/n 1'
_atom_sites_solution_hydrogens difmap
_atom_sites_solution_primary direct
_atom_sites_solution_secondary difmap
_audit_creation_method SHELXL-2018/1
_cell_angle_alpha 90
_cell_angle_beta 100.6950(10)
_cell_angle_gamma 90
_cell_formula_units_Z 4
_cell_length_a 5.9642(6)
_cell_length_b 17.7004(17)
_cell_length_c 11.3963(11)
_cell_measurement_reflns_used 3540
_cell_measurement_temperature 100(2)
_cell_measurement_theta_max 28.652
_cell_measurement_theta_min 2.301
_cell_volume 1182.2(2)
_computing_cell_refinement
;
<i>SAINT</i> (Bruker, 2016)
;
_computing_data_collection
;
<i>APEX3</i> (Bruker, 2016)
;
_computing_data_reduction
;
<i>SAINT</i> (Bruker, 2016)
;
_computing_molecular_graphics
;
<i>Mercury</i> (Macrae <i>et al.</i>, 2008)
;
_computing_publication_material
;
<i>SHELXTL</i> (Sheldrick, 2008)
;
_computing_structure_refinement
;
<i>SHELXL</i> (Sheldrick, 2015<i>b</i>)
;
_computing_structure_solution
;
<i>SHELXT</i> (Sheldrick, 2015<i>a</i>)
;
_diffrn_ambient_temperature 100(2)
_diffrn_detector_area_resol_mean 8.3333
_diffrn_measured_fraction_theta_full 0.997
_diffrn_measured_fraction_theta_max 0.939
_diffrn_measurement_device_type 'Bruker SMART APEX CCD'
_diffrn_measurement_method '\w scans'
_diffrn_radiation_type MoK\a
_diffrn_radiation_wavelength 0.71073
_diffrn_reflns_av_R_equivalents 0.0348
_diffrn_reflns_limit_h_max 8
_diffrn_reflns_limit_h_min -8
_diffrn_reflns_limit_k_max 23
_diffrn_reflns_limit_k_min -23
_diffrn_reflns_limit_l_max 15
_diffrn_reflns_limit_l_min -15
_diffrn_reflns_number 11157
_diffrn_reflns_theta_full 28.000
_diffrn_reflns_theta_max 29.178
_diffrn_reflns_theta_min 2.152
_exptl_absorpt_coefficient_mu 0.081
_exptl_absorpt_correction_T_max 0.99
_exptl_absorpt_correction_T_min 0.84
_exptl_absorpt_correction_type multi-scan
_exptl_absorpt_process_details
;
(<i>SADABS</i>; Bruker, 2016)
;
_exptl_crystal_colour colorless
_exptl_crystal_density_diffrn 1.322
_exptl_crystal_density_method 'not measured'
_exptl_crystal_description plate
_exptl_crystal_F_000 496
_exptl_crystal_size_max 0.265
_exptl_crystal_size_mid 0.201
_exptl_crystal_size_min 0.072
_refine_diff_density_max 0.304
_refine_diff_density_min -0.198
_refine_ls_extinction_method none
_refine_ls_goodness_of_fit_ref 0.973
_refine_ls_hydrogen_treatment refall
_refine_ls_matrix_type full
_refine_ls_number_parameters 215
_refine_ls_number_reflns 3013
_refine_ls_number_restraints 0
_refine_ls_restrained_S_all 0.973
_refine_ls_R_factor_all 0.0616
_refine_ls_R_factor_gt 0.0425
_refine_ls_shift/su_max 0.000
_refine_ls_shift/su_mean 0.000
_refine_ls_structure_factor_coef Fsqd
_refine_ls_weighting_details 'w=1/[\s^2^(Fo^2^)+(0.0657P)^2^] where P=(Fo^2^+2Fc^2^)/3'
_refine_ls_weighting_scheme calc
_refine_ls_wR_factor_gt 0.1027
_refine_ls_wR_factor_ref 0.1084
_reflns_number_gt 2144
_reflns_number_total 3013
_reflns_threshold_expression 'I > 2\s(I)'
_cod_data_source_file vm4036sup1.cif
_cod_data_source_block I
_cod_database_code 1549665
_shelx_space_group_comment
;
The symmetry employed for this shelxl refinement is uniquely defined
by the following loop, which should always be used as a source of
symmetry information in preference to the above space-group names.
They are only intended as comments.
;
_shelx_estimated_absorpt_t_min 0.979
_shelx_estimated_absorpt_t_max 0.994

loop_
_space_group_symop_operation_xyz
'x, y, z'
'-x+1/2, y+1/2, -z+1/2'
'-x, -y, -z'
'x-1/2, -y-1/2, z-1/2'

loop_
_atom_site_type_symbol
_atom_site_label
_atom_site_fract_x
_atom_site_fract_y
_atom_site_fract_z
_atom_site_U_iso_or_equiv
_atom_site_adp_type
_atom_site_calc_flag
_atom_site_occupancy
N N1 0.34913(16) 0.27417(5) 0.30084(8) 0.0224(2) Uani d 1
N N2 0.27587(16) 0.42244(5) 0.16780(8) 0.0204(2) Uani d 1
N N3 0.76518(16) 0.49702(5) 0.35890(8) 0.0228(2) Uani d 1
C C1 0.11011(19) 0.36589(6) 0.16439(10) 0.0207(3) Uani d 1
C C2 -0.0941(2) 0.37687(7) 0.08182(11) 0.0244(3) Uani d 1
H H2 -0.111(2) 0.4250(7) 0.0379(11) 0.025(3) Uiso d 1
C C3 -0.2649(2) 0.32385(8) 0.06639(11) 0.0281(3) Uani d 1
H H3 -0.409(2) 0.3340(8) 0.0098(12) 0.037(4) Uiso d 1
C C4 -0.2331(2) 0.25575(7) 0.12854(11) 0.0282(3) Uani d 1
H H4 -0.353(2) 0.2159(8) 0.1160(11) 0.033(4) Uiso d 1
C C5 -0.0300(2) 0.24196(7) 0.20519(11) 0.0252(3) Uani d 1
H H5 0.001(2) 0.1925(8) 0.2492(11) 0.029(3) Uiso d 1
C C6 0.1437(2) 0.29660(6) 0.22717(10) 0.0215(3) Uani d 1
C C7 0.4687(2) 0.32169(7) 0.37092(10) 0.0217(3) Uani d 1
C C8 0.3899(2) 0.40186(7) 0.38289(10) 0.0217(3) Uani d 1
H H8A 0.224(2) 0.4008(7) 0.3882(10) 0.023(3) Uiso d 1
H H8B 0.483(2) 0.4274(7) 0.4525(11) 0.024(3) Uiso d 1
C C9 0.41139(19) 0.43848(6) 0.26626(10) 0.0196(3) Uani d 1
C C10 0.6968(2) 0.29969(8) 0.43983(12) 0.0267(3) Uani d 1
H H10A 0.815(2) 0.3338(8) 0.4217(12) 0.039(4) Uiso d 1
H H10B 0.702(2) 0.3068(8) 0.5264(13) 0.036(4) Uiso d 1
H H10C 0.736(2) 0.2461(9) 0.4232(12) 0.036(4) Uiso d 1
C C11 0.59968(19) 0.49276(6) 0.26147(10) 0.0193(2) Uani d 1
C C12 0.6041(2) 0.53489(6) 0.15832(10) 0.0224(3) Uani d 1
H H12 0.477(2) 0.5293(7) 0.0896(11) 0.023(3) Uiso d 1
C C13 0.7871(2) 0.58193(7) 0.15521(11) 0.0239(3) Uani d 1
H H13 0.792(2) 0.6104(7) 0.0838(12) 0.028(3) Uiso d 1
C C14 0.9602(2) 0.58643(7) 0.25468(11) 0.0245(3) Uani d 1
H H14 1.090(2) 0.6186(7) 0.2554(11) 0.026(3) Uiso d 1
C C15 0.9410(2) 0.54339(7) 0.35369(11) 0.0255(3) Uani d 1
H H15 1.062(2) 0.5457(7) 0.4260(12) 0.030(4) Uiso d 1

loop_
_atom_site_aniso_label
_atom_site_aniso_U_11
_atom_site_aniso_U_22
_atom_site_aniso_U_33
_atom_site_aniso_U_12
_atom_site_aniso_U_13
_atom_site_aniso_U_23
N1 0.0229(5) 0.0219(5) 0.0233(5) -0.0002(4) 0.0060(4) 0.0016(4)
N2 0.0201(5) 0.0188(5) 0.0219(5) 0.0006(4) 0.0023(4) -0.0003(4)
N3 0.0242(5) 0.0210(5) 0.0220(5) -0.0009(4) 0.0007(4) -0.0015(4)
C1 0.0213(6) 0.0219(6) 0.0198(6) -0.0004(5) 0.0061(5) -0.0028(4)
C2 0.0224(6) 0.0255(6) 0.0246(6) 0.0011(5) 0.0024(5) -0.0021(5)
C3 0.0199(6) 0.0343(7) 0.0294(7) -0.0007(5) 0.0023(5) -0.0037(5)
C4 0.0237(6) 0.0312(7) 0.0304(7) -0.0079(6) 0.0069(5) -0.0058(5)
C5 0.0279(7) 0.0239(6) 0.0254(6) -0.0030(5) 0.0091(5) -0.0012(5)
C6 0.0224(6) 0.0229(6) 0.0206(6) 0.0007(5) 0.0074(5) -0.0028(4)
C7 0.0252(6) 0.0218(6) 0.0195(6) -0.0004(5) 0.0074(5) 0.0046(4)
C8 0.0226(6) 0.0231(6) 0.0194(6) -0.0010(5) 0.0040(5) -0.0008(5)
C9 0.0207(6) 0.0174(5) 0.0204(6) 0.0040(5) 0.0030(5) -0.0004(4)
C10 0.0260(7) 0.0269(7) 0.0261(7) 0.0017(5) 0.0019(5) 0.0036(5)
C11 0.0213(6) 0.0162(5) 0.0200(6) 0.0028(4) 0.0028(4) -0.0022(4)
C12 0.0249(6) 0.0195(6) 0.0215(6) 0.0023(5) 0.0010(5) -0.0011(5)
C13 0.0288(7) 0.0197(6) 0.0238(6) 0.0021(5) 0.0065(5) 0.0022(5)
C14 0.0234(6) 0.0196(6) 0.0307(7) -0.0021(5) 0.0055(5) -0.0017(5)
C15 0.0240(6) 0.0240(6) 0.0265(6) -0.0007(5) -0.0006(5) -0.0026(5)

loop_
_atom_type_symbol
_atom_type_description
_atom_type_scat_dispersion_real
_atom_type_scat_dispersion_imag
_atom_type_scat_source
C C 0.0033 0.0016 'International Tables Vol C Tables 4.2.6.8 and 6.1.1.4'
H H 0.0000 0.0000 'International Tables Vol C Tables 4.2.6.8 and 6.1.1.4'
N N 0.0061 0.0033 'International Tables Vol C Tables 4.2.6.8 and 6.1.1.4'

loop_
_geom_angle_atom_site_label_1
_geom_angle_atom_site_label_2
_geom_angle_atom_site_label_3
_geom_angle
C7 N1 C6 120.57(10)
C9 N2 C1 120.46(10)
C15 N3 C11 117.27(10)
N2 C1 C2 115.98(10)
N2 C1 C6 124.87(10)
C2 C1 C6 118.76(10)
C3 C2 C1 121.40(12)
C3 C2 H2 121.7(7)
C1 C2 H2 116.9(7)
C2 C3 C4 119.91(12)
C2 C3 H3 119.5(8)
C4 C3 H3 120.6(8)
C5 C4 C3 119.78(12)
C5 C4 H4 119.4(7)
C3 C4 H4 120.8(7)
C4 C5 C6 121.56(12)
C4 C5 H5 121.9(8)
C6 C5 H5 116.5(8)
C5 C6 N1 116.31(10)
C5 C6 C1 118.43(11)
N1 C6 C1 124.86(10)
N1 C7 C10 120.31(11)
N1 C7 C8 121.79(10)
C10 C7 C8 117.86(11)
C9 C8 C7 104.25(9)
C9 C8 H8A 107.9(7)
C7 C8 H8A 108.4(7)
C9 C8 H8B 112.6(7)
C7 C8 H8B 111.4(7)
H8A C8 H8B 111.9(10)
N2 C9 C11 117.84(10)
N2 C9 C8 122.15(10)
C11 C9 C8 119.97(10)
C7 C10 H10A 110.5(8)
C7 C10 H10B 110.5(8)
H10A C10 H10B 104.0(11)
C7 C10 H10C 111.7(8)
H10A C10 H10C 110.0(12)
H10B C10 H10C 110.0(11)
N3 C11 C12 122.66(10)
N3 C11 C9 116.74(10)
C12 C11 C9 120.56(10)
C13 C12 C11 118.88(11)
C13 C12 H12 122.3(7)
C11 C12 H12 118.9(7)
C12 C13 C14 119.11(11)
C12 C13 H13 119.1(8)
C14 C13 H13 121.8(8)
C15 C14 C13 118.27(11)
C15 C14 H14 120.5(7)
C13 C14 H14 121.2(7)
N3 C15 C14 123.80(11)
N3 C15 H15 116.2(8)
C14 C15 H15 120.0(8)

loop_
_geom_bond_atom_site_label_1
_geom_bond_atom_site_label_2
_geom_bond_distance
N1 C7 1.2816(14)
N1 C6 1.4080(15)
N2 C9 1.2871(14)
N2 C1 1.4023(14)
N3 C15 1.3418(15)
N3 C11 1.3439(14)
C1 C2 1.4076(16)
C1 C6 1.4152(16)
C2 C3 1.3724(17)
C2 H2 0.984(13)
C3 C4 1.3931(19)
C3 H3 0.990(14)
C4 C5 1.3775(17)
C4 H4 0.997(13)
C5 C6 1.4050(16)
C5 H5 1.008(13)
C7 C10 1.4909(17)
C7 C8 1.5089(17)
C8 C9 1.5055(16)
C8 H8A 1.001(13)
C8 H8B 0.990(12)
C9 C11 1.4865(16)
C10 H10A 0.981(15)
C10 H10B 0.989(14)
C10 H10C 1.003(15)
C11 C12 1.3965(16)
C12 C13 1.3784(17)
C12 H12 0.987(12)
C13 C14 1.3865(17)
C13 H13 0.963(13)
C14 C15 1.3835(17)
C14 H14 0.961(14)
C15 H15 0.989(13)

loop_
_geom_hbond_atom_site_label_D
_geom_hbond_atom_site_label_H
_geom_hbond_atom_site_label_A
_geom_hbond_site_symmetry_A
_geom_hbond_distance_DH
_geom_hbond_distance_HA
_geom_hbond_distance_DA
_geom_hbond_angle_DHA
_geom_hbond_publ_flag
C15 H15 N3 3_766 0.989(13) 2.590(13) 3.4900(16) 151.3(10) yes

loop_
_geom_torsion_atom_site_label_1
_geom_torsion_atom_site_label_2
_geom_torsion_atom_site_label_3
_geom_torsion_atom_site_label_4
_geom_torsion
C9 N2 C1 C2 147.82(11)
C9 N2 C1 C6 -39.40(16)
N2 C1 C2 C3 177.04(11)
C6 C1 C2 C3 3.79(17)
C1 C2 C3 C4 -3.46(18)
C2 C3 C4 C5 -0.03(18)
C3 C4 C5 C6 3.16(18)
C4 C5 C6 N1 -175.86(10)
C4 C5 C6 C1 -2.76(17)
C7 N1 C6 C5 -146.53(11)
C7 N1 C6 C1 40.87(16)
N2 C1 C6 C5 -173.28(10)
C2 C1 C6 C5 -0.68(16)
N2 C1 C6 N1 -0.82(17)
C2 C1 C6 N1 171.78(11)
C6 N1 C7 C10 -174.01(10)
C6 N1 C7 C8 3.42(16)
N1 C7 C8 C9 -70.98(13)
C10 C7 C8 C9 106.51(11)
C1 N2 C9 C11 173.32(9)
C1 N2 C9 C8 -4.15(16)
C7 C8 C9 N2 71.43(14)
C7 C8 C9 C11 -105.99(11)
C15 N3 C11 C12 -0.86(16)
C15 N3 C11 C9 177.18(10)
N2 C9 C11 N3 -166.77(10)
C8 C9 C11 N3 10.75(15)
N2 C9 C11 C12 11.31(16)
C8 C9 C11 C12 -171.17(10)
N3 C11 C12 C13 1.07(17)
C9 C11 C12 C13 -176.89(10)
C11 C12 C13 C14 -0.47(17)
C12 C13 C14 C15 -0.25(18)
C11 N3 C15 C14 0.08(18)
C13 C14 C15 N3 0.47(19)

_cod_database_fobs_code 1549665
